data_1554815
loop_
_publ_author_name
'He, Zhengbiao'
'Tan, Ping'
'Ni, Chuanfa'
'Hu, Jinbo'

_publ_section_title
;
 Fluoroalkylative aryl migration of conjugated N-arylsulfonylated amides
 using easily accessible sodium di- and monofluoroalkanesulfinates.
;
_journal_issue 8
_journal_name_full 'Organic letters'
_journal_page_first 1838
_journal_page_last 1841
_journal_paper_doi 10.1021/acs.orglett.5b00308
_journal_volume 17
_journal_year 2015
_chemical_formula_moiety 'C19 H21 F2 N O'
_chemical_formula_sum 'C19 H21 F2 N O'
_chemical_formula_weight 317.37
_space_group_IT_number 14
_space_group_name_Hall '-P 2ybc'
_space_group_name_H-M_alt 'P 1 21/c 1'
_symmetry_cell_setting monoclinic
_symmetry_space_group_name_H-M 'P 1 21/c 1'
_atom_sites_solution_hydrogens geom
_atom_sites_solution_primary direct
_atom_sites_solution_secondary difmap
_audit_creation_method SHELXL-97
_cell_angle_alpha 90.00
_cell_angle_beta 90.259(4)
_cell_angle_gamma 90.00
_cell_formula_units_Z 4
_cell_length_a 9.9286(7)
_cell_length_b 17.0093(13)
_cell_length_c 10.0841(8)
_cell_measurement_reflns_used 4211
_cell_measurement_temperature 296(2)
_cell_measurement_theta_max 66.87
_cell_measurement_theta_min 2.60
_cell_volume 1703.0(2)
_computing_cell_refinement 'Bruker SAINT'
_computing_data_collection 'Bruker APEX2'
_computing_data_reduction 'Bruker SAINT'
_computing_molecular_graphics 'Bruker SHELXTL'
_computing_publication_material 'Bruker SHELXTL'
_computing_structure_refinement 'SHELXL-97 (Sheldrick, 2008)'
_computing_structure_solution 'SHELXS-97 (Sheldrick, 2008)'
_diffrn_ambient_temperature 296(2)
_diffrn_measured_fraction_theta_full 0.887
_diffrn_measured_fraction_theta_max 0.887
_diffrn_measurement_device_type 'Bruker APEX-II CCD'
_diffrn_measurement_method '\f and \w scans'
_diffrn_radiation_monochromator graphite
_diffrn_radiation_source 'fine-focus sealed tube'
_diffrn_radiation_type CuK\a
_diffrn_radiation_wavelength 1.54178
_diffrn_reflns_av_R_equivalents 0.0289
_diffrn_reflns_av_sigmaI/netI 0.0333
_diffrn_reflns_limit_h_max 11
_diffrn_reflns_limit_h_min -11
_diffrn_reflns_limit_k_max 20
_diffrn_reflns_limit_k_min -19
_diffrn_reflns_limit_l_max 11
_diffrn_reflns_limit_l_min -9
_diffrn_reflns_number 7100
_diffrn_reflns_theta_full 65.96
_diffrn_reflns_theta_max 65.96
_diffrn_reflns_theta_min 4.45
_diffrn_standards_number 0
_exptl_absorpt_coefficient_mu 0.750
_exptl_absorpt_correction_T_max 0.7529
_exptl_absorpt_correction_T_min 0.5416
_exptl_absorpt_correction_type multi-scan
_exptl_absorpt_process_details SADABS
_exptl_crystal_colour colorless
_exptl_crystal_density_diffrn 1.238
_exptl_crystal_density_method 'not measured'
_exptl_crystal_description flaky
_exptl_crystal_F_000 672
_exptl_crystal_size_max 0.37
_exptl_crystal_size_mid 0.18
_exptl_crystal_size_min 0.15
_refine_diff_density_max 0.233
_refine_diff_density_min -0.156
_refine_diff_density_rms 0.037
_refine_ls_extinction_method none
_refine_ls_goodness_of_fit_ref 1.015
_refine_ls_hydrogen_treatment constr
_refine_ls_matrix_type full
_refine_ls_number_parameters 208
_refine_ls_number_reflns 2628
_refine_ls_number_restraints 0
_refine_ls_restrained_S_all 1.015
_refine_ls_R_factor_all 0.0581
_refine_ls_R_factor_gt 0.0534
_refine_ls_shift/su_max 0.001
_refine_ls_shift/su_mean 0.000
_refine_ls_structure_factor_coef Fsqd
_refine_ls_weighting_details 'calc w=1/[\s^2^(Fo^2^)+(0.0939P)^2^+0.4763P] where P=(Fo^2^+2Fc^2^)/3'
_refine_ls_weighting_scheme calc
_refine_ls_wR_factor_gt 0.1608
_refine_ls_wR_factor_ref 0.1673
_reflns_number_gt 2302
_reflns_number_total 2628
_reflns_threshold_expression >2sigma(I)
_cod_data_source_file ol5b00308_si_002.cif
_cod_data_source_block 233
_cod_original_sg_symbol_H-M 'P 21/c'
_cod_database_code 1554815

loop_
_symmetry_equiv_pos_as_xyz
'x, y, z'
'-x, y+1/2, -z+1/2'
'-x, -y, -z'
'x, -y-1/2, z-1/2'

loop_
_atom_site_label
_atom_site_type_symbol
_atom_site_fract_x
_atom_site_fract_y
_atom_site_fract_z
_atom_site_U_iso_or_equiv
_atom_site_adp_type
_atom_site_occupancy
_atom_site_symmetry_multiplicity
_atom_site_calc_flag
_atom_site_refinement_flags
O1 O 0.45283(18) 0.24368(9) 0.23860(13) 0.0712(5) Uani 1 1 d .
F1 F 0.2229(2) 0.50014(11) 0.2431(3) 0.1317(8) Uani 1 1 d .
F2 F 0.12466(18) 0.43202(12) 0.09028(18) 0.1099(6) Uani 1 1 d .
N1 N 0.47273(18) 0.24051(10) 0.45877(15) 0.0567(4) Uani 1 1 d .
H1A H 0.4476 0.2599 0.5334 0.068 Uiso 1 1 calc R
C1 C 0.4248(2) 0.27166(11) 0.34734(17) 0.0524(5) Uani 1 1 d .
C2 C 0.3391(2) 0.34659(11) 0.36107(18) 0.0539(5) Uani 1 1 d .
C3 C 0.4328(2) 0.41309(12) 0.4155(2) 0.0603(5) Uani 1 1 d .
H3A H 0.3808 0.4613 0.4209 0.072 Uiso 1 1 calc R
H3B H 0.4603 0.3993 0.5049 0.072 Uiso 1 1 calc R
C4 C 0.5575(2) 0.42904(11) 0.3348(2) 0.0568(5) Uani 1 1 d .
C5 C 0.5580(2) 0.48480(14) 0.2354(3) 0.0728(6) Uani 1 1 d .
H5A H 0.4798 0.5130 0.2171 0.087 Uiso 1 1 calc R
C6 C 0.6732(3) 0.49950(16) 0.1625(3) 0.0829(7) Uani 1 1 d .
H6A H 0.6711 0.5372 0.0958 0.099 Uiso 1 1 calc R
C7 C 0.7884(3) 0.45976(16) 0.1868(3) 0.0808(7) Uani 1 1 d .
H7A H 0.8651 0.4694 0.1368 0.097 Uiso 1 1 calc R
C8 C 0.7906(2) 0.40536(16) 0.2859(3) 0.0889(8) Uani 1 1 d .
H8A H 0.8700 0.3785 0.3047 0.107 Uiso 1 1 calc R
C9 C 0.6764(2) 0.38967(14) 0.3587(3) 0.0766(7) Uani 1 1 d .
H9A H 0.6798 0.3518 0.4251 0.092 Uiso 1 1 calc R
C10 C 0.2194(2) 0.33180(12) 0.45471(19) 0.0569(5) Uani 1 1 d .
C11 C 0.1805(3) 0.38471(15) 0.5514(3) 0.0772(7) Uani 1 1 d .
H11A H 0.2334 0.4288 0.5680 0.093 Uiso 1 1 calc R
C12 C 0.0637(3) 0.37296(15) 0.6239(3) 0.0809(8) Uani 1 1 d .
H12A H 0.0407 0.4093 0.6889 0.097 Uiso 1 1 calc R
C13 C -0.0184(2) 0.30992(15) 0.6029(2) 0.0686(6) Uani 1 1 d .
C14 C 0.0219(2) 0.25550(14) 0.5095(2) 0.0682(6) Uani 1 1 d .
H14A H -0.0299 0.2107 0.4954 0.082 Uiso 1 1 calc R
C15 C 0.1384(2) 0.26657(13) 0.4363(2) 0.0631(5) Uani 1 1 d .
H15A H 0.1626 0.2292 0.3735 0.076 Uiso 1 1 calc R
C16 C -0.1473(3) 0.30041(18) 0.6801(3) 0.0869(8) Uani 1 1 d .
H16A H -0.1577 0.3440 0.7397 0.130 Uiso 1 1 calc R
H16B H -0.1440 0.2523 0.7299 0.130 Uiso 1 1 calc R
H16C H -0.2223 0.2989 0.6197 0.130 Uiso 1 1 calc R
C17 C 0.2821(2) 0.36609(13) 0.2216(2) 0.0612(5) Uani 1 1 d .
H17A H 0.3562 0.3829 0.1661 0.073 Uiso 1 1 calc R
H17B H 0.2461 0.3181 0.1834 0.073 Uiso 1 1 calc R
C18 C 0.1750(3) 0.42753(17) 0.2159(3) 0.0821(7) Uani 1 1 d .
H18A H 0.1027 0.4143 0.2779 0.099 Uiso 1 1 calc R
C19 C 0.5655(2) 0.17513(14) 0.4588(2) 0.0700(6) Uani 1 1 d .
H19A H 0.5878 0.1613 0.5485 0.105 Uiso 1 1 calc R
H19B H 0.6460 0.1897 0.4125 0.105 Uiso 1 1 calc R
H19C H 0.5245 0.1309 0.4154 0.105 Uiso 1 1 calc R

loop_
_atom_site_aniso_label
_atom_site_aniso_U_11
_atom_site_aniso_U_22
_atom_site_aniso_U_33
_atom_site_aniso_U_23
_atom_site_aniso_U_13
_atom_site_aniso_U_12
O1 0.1010(12) 0.0806(10) 0.0320(8) -0.0077(6) 0.0030(7) 0.0122(8)
F1 0.1084(14) 0.0875(12) 0.199(2) -0.0032(12) -0.0089(15) 0.0273(10)
F2 0.0971(12) 0.1396(16) 0.0928(12) 0.0432(10) -0.0119(9) 0.0180(10)
N1 0.0719(11) 0.0661(10) 0.0321(8) -0.0011(6) 0.0035(7) -0.0004(8)
C1 0.0637(11) 0.0600(11) 0.0335(9) -0.0032(7) 0.0047(8) -0.0103(8)
C2 0.0627(12) 0.0597(11) 0.0394(10) -0.0019(7) 0.0050(8) -0.0055(8)
C3 0.0696(13) 0.0600(11) 0.0514(12) -0.0075(8) 0.0100(10) -0.0080(9)
C4 0.0623(12) 0.0551(11) 0.0531(11) -0.0068(8) 0.0039(9) -0.0063(8)
C5 0.0628(13) 0.0756(14) 0.0801(16) 0.0176(11) 0.0095(11) 0.0024(10)
C6 0.0720(15) 0.0978(19) 0.0788(17) 0.0209(13) 0.0115(13) -0.0098(13)
C7 0.0616(13) 0.0885(17) 0.0923(19) -0.0107(14) 0.0193(13) -0.0123(12)
C8 0.0548(13) 0.0754(15) 0.137(3) 0.0068(16) -0.0003(15) -0.0004(11)
C9 0.0660(14) 0.0710(14) 0.0929(18) 0.0155(12) -0.0092(12) -0.0101(10)
C10 0.0639(12) 0.0640(12) 0.0430(11) 0.0006(8) 0.0051(9) -0.0061(9)
C11 0.0838(16) 0.0777(15) 0.0703(15) -0.0192(11) 0.0257(13) -0.0202(12)
C12 0.0842(17) 0.0895(17) 0.0693(16) -0.0167(12) 0.0284(13) -0.0139(13)
C13 0.0668(13) 0.0857(15) 0.0532(13) 0.0120(10) 0.0073(10) -0.0053(11)
C14 0.0691(14) 0.0749(14) 0.0606(13) 0.0077(10) -0.0026(10) -0.0164(10)
C15 0.0729(13) 0.0676(12) 0.0488(12) -0.0035(8) 0.0035(9) -0.0096(10)
C16 0.0729(15) 0.114(2) 0.0738(17) 0.0153(14) 0.0175(13) -0.0113(14)
C17 0.0636(12) 0.0714(13) 0.0486(11) 0.0086(9) 0.0040(9) -0.0029(9)
C18 0.0655(14) 0.1002(19) 0.0807(18) 0.0269(14) 0.0076(12) 0.0042(13)
C19 0.0764(14) 0.0767(14) 0.0569(13) 0.0060(10) 0.0044(11) 0.0035(11)

loop_
_atom_type_symbol
_atom_type_description
_atom_type_scat_dispersion_real
_atom_type_scat_dispersion_imag
_atom_type_scat_source
C C 0.0181 0.0091 'International Tables Vol C Tables 4.2.6.8 and 6.1.1.4'
H H 0.0000 0.0000 'International Tables Vol C Tables 4.2.6.8 and 6.1.1.4'
N N 0.0311 0.0180 'International Tables Vol C Tables 4.2.6.8 and 6.1.1.4'
O O 0.0492 0.0322 'International Tables Vol C Tables 4.2.6.8 and 6.1.1.4'
F F 0.0727 0.0534 'International Tables Vol C Tables 4.2.6.8 and 6.1.1.4'

loop_
_geom_angle_atom_site_label_1
_geom_angle_atom_site_label_2
_geom_angle_atom_site_label_3
_geom_angle
C1 N1 C19 122.23(16)
C1 N1 H1A 118.9
C19 N1 H1A 118.9
O1 C1 N1 121.26(19)
O1 C1 C2 121.91(17)
N1 C1 C2 116.75(15)
C1 C2 C10 110.38(16)
C1 C2 C17 107.19(15)
C10 C2 C17 108.13(17)
C1 C2 C3 107.61(16)
C10 C2 C3 111.24(15)
C17 C2 C3 112.22(17)
C4 C3 C2 115.43(16)
C4 C3 H3A 108.4
C2 C3 H3A 108.4
C4 C3 H3B 108.4
C2 C3 H3B 108.4
H3A C3 H3B 107.5
C9 C4 C5 117.0(2)
C9 C4 C3 121.6(2)
C5 C4 C3 121.4(2)
C4 C5 C6 121.0(2)
C4 C5 H5A 119.5
C6 C5 H5A 119.5
C7 C6 C5 120.9(2)
C7 C6 H6A 119.5
C5 C6 H6A 119.5
C6 C7 C8 118.9(2)
C6 C7 H7A 120.5
C8 C7 H7A 120.5
C7 C8 C9 120.8(2)
C7 C8 H8A 119.6
C9 C8 H8A 119.6
C4 C9 C8 121.3(2)
C4 C9 H9A 119.4
C8 C9 H9A 119.4
C15 C10 C11 116.94(19)
C15 C10 C2 119.88(18)
C11 C10 C2 122.94(19)
C10 C11 C12 120.9(2)
C10 C11 H11A 119.5
C12 C11 H11A 119.5
C13 C12 C11 122.1(2)
C13 C12 H12A 118.9
C11 C12 H12A 118.9
C12 C13 C14 117.3(2)
C12 C13 C16 120.8(2)
C14 C13 C16 121.9(2)
C13 C14 C15 121.1(2)
C13 C14 H14A 119.5
C15 C14 H14A 119.5
C10 C15 C14 121.6(2)
C10 C15 H15A 119.2
C14 C15 H15A 119.2
C13 C16 H16A 109.5
C13 C16 H16B 109.5
H16A C16 H16B 109.5
C13 C16 H16C 109.5
H16A C16 H16C 109.5
H16B C16 H16C 109.5
C18 C17 C2 116.26(19)
C18 C17 H17A 108.2
C2 C17 H17A 108.2
C18 C17 H17B 108.2
C2 C17 H17B 108.2
H17A C17 H17B 107.4
F1 C18 F2 105.3(2)
F1 C18 C17 112.5(2)
F2 C18 C17 109.5(2)
F1 C18 H18A 109.8
F2 C18 H18A 109.8
C17 C18 H18A 109.8
N1 C19 H19A 109.5
N1 C19 H19B 109.5
H19A C19 H19B 109.5
N1 C19 H19C 109.5
H19A C19 H19C 109.5
H19B C19 H19C 109.5

loop_
_geom_bond_atom_site_label_1
_geom_bond_atom_site_label_2
_geom_bond_distance
O1 C1 1.228(2)
F1 C18 1.351(3)
F2 C18 1.362(3)
N1 C1 1.328(3)
N1 C19 1.444(3)
N1 H1A 0.8600
C1 C2 1.539(3)
C2 C10 1.542(3)
C2 C17 1.549(3)
C2 C3 1.562(3)
C3 C4 1.509(3)
C3 H3A 0.9700
C3 H3B 0.9700
C4 C9 1.378(3)
C4 C5 1.380(3)
C5 C6 1.385(3)
C5 H5A 0.9300
C6 C7 1.351(4)
C6 H6A 0.9300
C7 C8 1.362(4)
C7 H7A 0.9300
C8 C9 1.379(4)
C8 H8A 0.9300
C9 H9A 0.9300
C10 C15 1.382(3)
C10 C11 1.383(3)
C11 C12 1.389(3)
C11 H11A 0.9300
C12 C13 1.363(3)
C12 H12A 0.9300
C13 C14 1.381(3)
C13 C16 1.510(3)
C14 C15 1.388(3)
C14 H14A 0.9300
C15 H15A 0.9300
C16 H16A 0.9600
C16 H16B 0.9600
C16 H16C 0.9600
C17 C18 1.492(3)
C17 H17A 0.9700
C17 H17B 0.9700
C18 H18A 0.9800
C19 H19A 0.9600
C19 H19B 0.9600
C19 H19C 0.9600

loop_
_geom_hbond_atom_site_label_D
_geom_hbond_atom_site_label_H
_geom_hbond_atom_site_label_A
_geom_hbond_distance_DH
_geom_hbond_distance_HA
_geom_hbond_distance_DA
_geom_hbond_angle_DHA
_geom_hbond_site_symmetry_A
N1 H1A O1 0.86 2.07 2.842(2) 149.0 4_566

loop_
_geom_torsion_atom_site_label_1
_geom_torsion_atom_site_label_2
_geom_torsion_atom_site_label_3
_geom_torsion_atom_site_label_4
_geom_torsion
C19 N1 C1 O1 3.4(3)
C19 N1 C1 C2 -173.56(18)
O1 C1 C2 C10 126.9(2)
N1 C1 C2 C10 -56.2(2)
O1 C1 C2 C17 9.3(3)
N1 C1 C2 C17 -173.73(17)
O1 C1 C2 C3 -111.6(2)
N1 C1 C2 C3 65.4(2)
C1 C2 C3 C4 55.7(2)
C10 C2 C3 C4 176.73(18)
C17 C2 C3 C4 -62.0(2)
C2 C3 C4 C9 -89.5(3)
C2 C3 C4 C5 91.7(3)
C9 C4 C5 C6 0.7(4)
C3 C4 C5 C6 179.5(2)
C4 C5 C6 C7 -0.2(4)
C5 C6 C7 C8 -0.9(5)
C6 C7 C8 C9 1.4(5)
C5 C4 C9 C8 -0.2(4)
C3 C4 C9 C8 -179.0(2)
C7 C8 C9 C4 -0.9(4)
C1 C2 C10 C15 -49.4(3)
C17 C2 C10 C15 67.5(3)
C3 C2 C10 C15 -168.8(2)
C1 C2 C10 C11 136.3(2)
C17 C2 C10 C11 -106.7(3)
C3 C2 C10 C11 16.9(3)
C15 C10 C11 C12 -1.4(4)
C2 C10 C11 C12 173.0(2)
C10 C11 C12 C13 -0.7(5)
C11 C12 C13 C14 2.6(4)
C11 C12 C13 C16 -177.8(3)
C12 C13 C14 C15 -2.6(4)
C16 C13 C14 C15 177.8(2)
C11 C10 C15 C14 1.4(4)
C2 C10 C15 C14 -173.2(2)
C13 C14 C15 C10 0.6(4)
C1 C2 C17 C18 168.72(19)
C10 C2 C17 C18 49.7(2)
C3 C2 C17 C18 -73.3(2)
C2 C17 C18 F1 70.0(3)
C2 C17 C18 F2 -173.31(19)
